data_7047044
loop_
_publ_author_name
'Leconte, N.'
'Baptiste, B.'
'Philouze, C.'
'Thomas, F.'

_publ_section_title
;
 Structural snapshots of the rearrangement of the
 bis(di-tert-butyl-aminophenyl)amine pincer ligand in the presence of
 transition metal ions.
;
_journal_issue 33
_journal_name_full 'Dalton transactions (Cambridge, England : 2003)'
_journal_page_first 11303
_journal_page_last 11307
_journal_paper_doi 10.1039/c8dt02462f
_journal_volume 47
_journal_year 2018
_chemical_formula_moiety '2(F6 Sb), 2(C56 H83 N6), 2(C H4 O)'
_chemical_formula_sum 'C114 H174 F12 N12 O2 Sb2'
_chemical_formula_weight 2216.14
_space_group_crystal_system triclinic
_space_group_IT_number 2
_space_group_name_Hall '-P 1'
_space_group_name_H-M_alt 'P -1'
_symmetry_space_group_name_Hall '-P 1'
_symmetry_space_group_name_H-M 'P -1'
_atom_sites_solution_hydrogens mixed
_audit_creation_date 2017-09-06
_audit_creation_method
;
Olex2 1.2
(compiled 2014.07.22 svn.r2960 for OlexSys, GUI svn.r4862)
;
_audit_update_record
;
2018-05-04 deposited with the CCDC.
2018-07-13 downloaded from the CCDC.
;
_cell_angle_alpha 93.48(3)
_cell_angle_beta 98.319(17)
_cell_angle_gamma 93.55(2)
_cell_formula_units_Z 1
_cell_length_a 13.287(2)
_cell_length_b 13.328(2)
_cell_length_c 17.363(7)
_cell_measurement_reflns_used 57540
_cell_measurement_temperature 200
_cell_measurement_theta_max 27.500
_cell_measurement_theta_min 1.553
_cell_volume 3029.0(14)
_computing_cell_refinement EvalCCD
_computing_data_collection Collect
_computing_data_reduction EvalCCD
_computing_molecular_graphics 'Olex2 (Dolomanov et al., 2009)'
_computing_publication_material 'Olex2 (Dolomanov et al., 2009)'
_computing_structure_refinement 'SHELXL-2014/7 (Sheldrick, 2014)'
_diffrn_ambient_temperature 200
_diffrn_detector 'CCD area detector'
_diffrn_detector_type KappaCCD
_diffrn_measured_fraction_theta_full 0.996
_diffrn_measured_fraction_theta_max 0.994
_diffrn_measurement_device_type 'Bruker-AXS-enraf-nonius KappaCCD'
_diffrn_measurement_method 'Phi and omega scans'
_diffrn_radiation_detector CCD
_diffrn_radiation_monochromator graphite
_diffrn_radiation_probe x-ray
_diffrn_radiation_type MoK\a
_diffrn_radiation_wavelength 0.71073
_diffrn_reflns_av_R_equivalents 0.0400
_diffrn_reflns_av_unetI/netI 0.0432
_diffrn_reflns_Laue_measured_fraction_full 0.996
_diffrn_reflns_Laue_measured_fraction_max 0.994
_diffrn_reflns_limit_h_max 17
_diffrn_reflns_limit_h_min -17
_diffrn_reflns_limit_k_max 16
_diffrn_reflns_limit_k_min -17
_diffrn_reflns_limit_l_max 21
_diffrn_reflns_limit_l_min -22
_diffrn_reflns_number 57540
_diffrn_reflns_point_group_measured_fraction_full 0.996
_diffrn_reflns_point_group_measured_fraction_max 0.994
_diffrn_reflns_theta_full 25.242
_diffrn_reflns_theta_max 27.500
_diffrn_reflns_theta_min 1.553
_diffrn_source 'Enraf Nonius FR590'
_diffrn_source_target Mo
_diffrn_source_type 'fine-focus sealed tube'
_exptl_absorpt_coefficient_mu 0.514
_exptl_absorpt_correction_T_max 1
_exptl_absorpt_correction_T_min 0.791994
_exptl_absorpt_correction_type multi-scan
_exptl_absorpt_process_details
;
SADABS-2004/1 (Bruker,2004) was used for absorption correction.
R(int) was 0.0641 before and 0.0363 after correction.
The Ratio of minimum to maximum transmission is 0.7920.
The \l/2 correction factor is 0.0015.
;
_exptl_crystal_colour black
_exptl_crystal_colour_primary black
_exptl_crystal_density_diffrn 1.215
_exptl_crystal_description plate
_exptl_crystal_F_000 1168
_exptl_crystal_size_max 0.65
_exptl_crystal_size_mid 0.51
_exptl_crystal_size_min 0.22
_refine_diff_density_max 1.037
_refine_diff_density_min -1.190
_refine_diff_density_rms 0.069
_refine_ls_extinction_method none
_refine_ls_goodness_of_fit_ref 1.077
_refine_ls_hydrogen_treatment mixed
_refine_ls_matrix_type full
_refine_ls_number_parameters 717
_refine_ls_number_reflns 13849
_refine_ls_number_restraints 135
_refine_ls_restrained_S_all 1.079
_refine_ls_R_factor_all 0.0997
_refine_ls_R_factor_gt 0.0542
_refine_ls_shift/su_max 0.001
_refine_ls_shift/su_mean 0.000
_refine_ls_structure_factor_coef Fsqd
_refine_ls_weighting_details 'w=1/[\s^2^(Fo^2^)+(0.0280P)^2^+5.0480P] where P=(Fo^2^+2Fc^2^)/3'
_refine_ls_weighting_scheme calc
_refine_ls_wR_factor_gt 0.1065
_refine_ls_wR_factor_ref 0.1295
_reflns_Friedel_coverage 0.000
_reflns_number_gt 9236
_reflns_number_total 13849
_reflns_threshold_expression 'I > 2\s(I)'
_cod_data_source_file c8dt02462f2.cif
_cod_data_source_block nl229120123nico
_cod_depositor_comments 'Adding full bibliography for 7047041--7047045.cif.'
_cod_original_cell_volume 3029.0(15)
_cod_database_code 7047044
_shelx_space_group_comment
;
The symmetry employed for this shelxl refinement is uniquely defined
by the following loop, which should always be used as a source of
symmetry information in preference to the above space-group names.
They are only intended as comments.
;
_olex2_refinement_description
;
1. Fixed Uiso
 At 1.2 times of:
  All C(H) groups, All N(H) groups
 At 1.5 times of:
  All C(H,H,H) groups, All O(H) groups
2. Rigid bond restraints
 F6B, F6A, F5B, F5A, F4B, F4A, F3B, F3A
 with sigma for 1-2 distances of 0.01 and sigma for 1-3 distances of 0.01
 N4, C30, C29, C31, C32, C33, C34, C45, C46, C48, C42, C41, C44, C43, C47
 with sigma for 1-2 distances of 0.01 and sigma for 1-3 distances of 0.01
3. Uiso/Uaniso restraints and constraints
F4A \\sim F4B \\sim F5A \\sim F5B \\sim F6A \\sim F6B \\sim F3A \\sim F3B:
within 1.7A with sigma of 0.04 and sigma for terminal atoms of 0.08
N4 \\sim C30 \\sim C29 \\sim C31 \\sim C33 \\sim C48 \\sim C45 \\sim C46 \\sim
C47 \\sim C41 \\sim C42 \\sim C44 \\sim C43: within 1.7A with sigma of 0.04 and
sigma for terminal atoms of 0.08
4. Others
 Sof(F5B)=Sof(F6B)=Sof(F4B)=Sof(F3B)=1-FVAR(1)
 Sof(F3A)=Sof(F4A)=Sof(F6A)=Sof(F5A)=FVAR(1)
5.a Free rotating group:
 N4(H4)
5.b Aromatic/amide H refined with riding coordinates:
 C31(H31), C40(H40), C5(H5), C3(H3), C33(H33), C38(H38), C8(H8)
5.c Idealised Me refined as rotating group:
 C50(H50A,H50B,H50C), C51(H51A,H51B,H51C), C52(H52A,H52B,H52C), C28(H28A,H28B,
 H28C), C27(H27A,H27B,H27C), C26(H26A,H26B,H26C), C18(H18A,H18B,H18C), C20(H20A,
 H20B,H20C), C15(H15A,H15B,H15C), C19(H19A,H19B,H19C), C44(H44A,H44B,H44C),
 C14(H14A,H14B,H14C), C16(H16A,H16B,H16C), C42(H42A,H42B,H42C), C54(H54A,H54B,
 H54C), C43(H43A,H43B,H43C), C48(H48A,H48B,H48C), C55(H55A,H55B,H55C), C24(H24A,
 H24B,H24C), C47(H47A,H47B,H47C), C23(H23A,H23B,H23C), C56(H56A,H56B,H56C),
 C46(H46A,H46B,H46C), C22(H22A,H22B,H22C), C57(H57A,H57B,H57C)
5.d Idealised tetrahedral OH refined as rotating group:
 O1(H1)
;
_shelx_shelxl_version_number 2014/7
_olex2_submission_special_instructions 'No special instructions were received'

loop_
_space_group_symop_operation_xyz
'x, y, z'
'-x, -y, -z'

loop_
_atom_site_label
_atom_site_type_symbol
_atom_site_fract_x
_atom_site_fract_y
_atom_site_fract_z
_atom_site_U_iso_or_equiv
_atom_site_adp_type
_atom_site_occupancy
_atom_site_site_symmetry_order
_atom_site_calc_flag
_atom_site_refinement_flags_posn
_atom_site_refinement_flags_adp
_atom_site_refinement_flags_occupancy
_atom_site_disorder_assembly
_atom_site_disorder_group
Sb1 Sb 0.96891(2) 0.36076(2) 0.22692(2) 0.06216(11) Uani 1 1 d . . . . .
N6 N 0.45212(16) 0.58391(16) 0.79789(13) 0.0242(5) Uani 1 1 d . . . . .
N2 N 0.39680(16) 0.57482(16) 0.72388(13) 0.0240(5) Uani 1 1 d . . . . .
N1 N 0.45503(17) 0.67551(16) 0.83020(13) 0.0268(5) Uani 1 1 d . . . . .
N3 N 0.5341(2) 0.4861(2) 0.63845(16) 0.0331(6) Uani 1 1 d . . . . .
C1 C 0.3967(2) 0.72827(19) 0.77912(16) 0.0247(6) Uani 1 1 d . . . . .
N5 N 0.63585(17) 0.63753(17) 0.76653(14) 0.0287(5) Uani 1 1 d . . . . .
C35 C 0.6275(2) 0.5517(2) 0.80935(16) 0.0276(6) Uani 1 1 d . . . . .
C12 C 0.4436(2) 0.4339(2) 0.64148(16) 0.0254(6) Uani 1 1 d . . . . .
C36 C 0.5302(2) 0.5170(2) 0.82390(15) 0.0246(6) Uani 1 1 d . . . . .
C32 C 0.8136(2) 0.8122(2) 0.89526(18) 0.0315(6) Uani 1 1 d . U . . .
C31 C 0.7531(2) 0.7286(2) 0.87204(17) 0.0311(6) Uani 1 1 d . U . . .
H31 H 0.7469 0.6779 0.9075 0.037 Uiso 1 1 calc R . . . .
C37 C 0.5143(2) 0.4302(2) 0.86253(16) 0.0278(6) Uani 1 1 d . . . . .
C7 C 0.3695(2) 0.47935(19) 0.67911(15) 0.0242(6) Uani 1 1 d . . . . .
C2 C 0.35878(19) 0.66556(19) 0.71184(16) 0.0244(6) Uani 1 1 d . . . . .
C6 C 0.3749(2) 0.8317(2) 0.78515(17) 0.0277(6) Uani 1 1 d . . . . .
C40 C 0.7101(2) 0.4954(2) 0.82983(18) 0.0327(6) Uani 1 1 d . . . . .
H40 H 0.7758 0.5183 0.8198 0.039 Uiso 1 1 calc R . . . .
C9 C 0.2404(2) 0.3463(2) 0.63569(18) 0.0348(7) Uani 1 1 d . . . . .
C4 C 0.2764(2) 0.7975(2) 0.65172(17) 0.0304(6) Uani 1 1 d . . . . .
C5 C 0.3156(2) 0.8612(2) 0.72048(17) 0.0315(6) Uani 1 1 d . . . . .
H5 H 0.2990 0.9295 0.7211 0.038 Uiso 1 1 calc R . . . .
C34 C 0.7805(2) 0.8838(2) 0.76568(19) 0.0345(7) Uani 1 1 d . U . . .
C11 C 0.4161(2) 0.3353(2) 0.60586(16) 0.0287(6) Uani 1 1 d . . . . .
C30 C 0.6971(2) 0.7141(2) 0.79427(17) 0.0294(6) Uani 1 1 d . U . . .
C3 C 0.2970(2) 0.6980(2) 0.64760(16) 0.0280(6) Uani 1 1 d . . . . .
H3 H 0.2706 0.6536 0.6034 0.034 Uiso 1 1 calc R . . . .
F2 F 1.0071(2) 0.3632(2) 0.12873(17) 0.0958(9) Uani 1 1 d . . . . .
C33 C 0.8270(2) 0.8878(2) 0.8395(2) 0.0380(7) Uani 1 1 d . U . . .
H33 H 0.8728 0.9449 0.8573 0.046 Uiso 1 1 calc R . . . .
C25 C 0.4937(2) 0.2730(2) 0.57006(19) 0.0368(7) Uani 1 1 d . . . . .
C49 C 0.4142(2) 0.3882(2) 0.88746(17) 0.0308(6) Uani 1 1 d . . . . .
H10 H 0.299(2) 0.235(2) 0.5800(18) 0.037 Uiso 1 1 d R . . . .
C50 C 0.3760(3) 0.2930(2) 0.8344(2) 0.0414(8) Uani 1 1 d . . . . .
H50A H 0.4280 0.2438 0.8396 0.062 Uiso 1 1 calc GR . . . .
H50B H 0.3627 0.3106 0.7801 0.062 Uiso 1 1 calc GR . . . .
H50C H 0.3130 0.2638 0.8497 0.062 Uiso 1 1 calc GR . . . .
C38 C 0.6006(2) 0.3758(2) 0.88006(18) 0.0341(7) Uani 1 1 d . . . . .
H38 H 0.5921 0.3141 0.9039 0.041 Uiso 1 1 calc R . . . .
C39 C 0.6974(2) 0.4052(2) 0.86512(19) 0.0368(7) Uani 1 1 d . . . . .
C51 C 0.3304(2) 0.4621(2) 0.88516(19) 0.0388(7) Uani 1 1 d . . . . .
H51A H 0.3097 0.4789 0.8312 0.058 Uiso 1 1 calc GR . . . .
H51B H 0.3563 0.5237 0.9175 0.058 Uiso 1 1 calc GR . . . .
H51C H 0.2715 0.4312 0.9053 0.058 Uiso 1 1 calc GR . . . .
C52 C 0.4362(3) 0.3589(3) 0.97274(19) 0.0429(8) Uani 1 1 d . . . . .
H52A H 0.4695 0.4170 1.0061 0.064 Uiso 1 1 calc GR . . . .
H52B H 0.4811 0.3032 0.9756 0.064 Uiso 1 1 calc GR . . . .
H52C H 0.3720 0.3378 0.9906 0.064 Uiso 1 1 calc GR . . . .
C17 C 0.4145(3) 0.9006(2) 0.85807(19) 0.0383(7) Uani 1 1 d . . . . .
C41 C 0.8698(2) 0.8330(3) 0.97846(19) 0.0407(7) Uani 1 1 d . U . . .
C28 C 0.4478(3) 0.1665(3) 0.5400(3) 0.0593(11) Uani 1 1 d . . . . .
H28A H 0.3892 0.1714 0.4994 0.089 Uiso 1 1 calc GR . . . .
H28B H 0.4254 0.1314 0.5833 0.089 Uiso 1 1 calc GR . . . .
H28C H 0.4994 0.1287 0.5183 0.089 Uiso 1 1 calc GR . . . .
F1 F 0.9351(3) 0.3620(2) 0.32763(19) 0.1138(12) Uani 1 1 d . . . . .
C53 C 0.7900(3) 0.3441(3) 0.8867(2) 0.0523(9) Uani 1 1 d . . . . .
C29 C 0.7054(2) 0.7984(2) 0.73984(19) 0.0386(7) Uani 1 1 d . U . . .
C27 C 0.5273(3) 0.3232(3) 0.4998(2) 0.0505(9) Uani 1 1 d . . . . .
H27A H 0.5664 0.3873 0.5177 0.076 Uiso 1 1 calc GR . . . .
H27B H 0.4670 0.3358 0.4630 0.076 Uiso 1 1 calc GR . . . .
H27C H 0.5700 0.2787 0.4739 0.076 Uiso 1 1 calc GR . . . .
C26 C 0.5856(3) 0.2592(3) 0.6326(2) 0.0514(9) Uani 1 1 d . . . . .
H26A H 0.5619 0.2261 0.6762 0.077 Uiso 1 1 calc GR . . . .
H26B H 0.6197 0.3253 0.6514 0.077 Uiso 1 1 calc GR . . . .
H26C H 0.6336 0.2176 0.6099 0.077 Uiso 1 1 calc GR . . . .
C21 C 0.1301(2) 0.3001(3) 0.6318(2) 0.0488(9) Uani 1 1 d . . . . .
C18 C 0.3843(3) 1.0090(2) 0.8481(2) 0.0553(10) Uani 1 1 d . . . . .
H18A H 0.3099 1.0093 0.8385 0.083 Uiso 1 1 calc GR . . . .
H18B H 0.4129 1.0355 0.8038 0.083 Uiso 1 1 calc GR . . . .
H18C H 0.4110 1.0513 0.8957 0.083 Uiso 1 1 calc GR . . . .
C45 C 0.8036(3) 0.9620(3) 0.7081(2) 0.0507(9) Uani 1 1 d . U . . .
C13 C 0.2136(2) 0.8452(2) 0.58464(19) 0.0387(7) Uani 1 1 d . . . . .
C20 C 0.3670(3) 0.8602(3) 0.9265(2) 0.0537(10) Uani 1 1 d . . . . .
H20A H 0.3862 0.7912 0.9341 0.081 Uiso 1 1 calc GR . . . .
H20B H 0.2926 0.8601 0.9151 0.081 Uiso 1 1 calc GR . . . .
H20C H 0.3918 0.9033 0.9741 0.081 Uiso 1 1 calc GR . . . .
C15 C 0.2793(3) 0.9320(3) 0.5585(2) 0.0538(9) Uani 1 1 d . . . . .
H15A H 0.3413 0.9061 0.5429 0.081 Uiso 1 1 calc GR . . . .
H15B H 0.2979 0.9835 0.6018 0.081 Uiso 1 1 calc GR . . . .
H15C H 0.2406 0.9616 0.5142 0.081 Uiso 1 1 calc GR . . . .
C19 C 0.5308(3) 0.9025(3) 0.8746(2) 0.0578(10) Uani 1 1 d . . . . .
H19A H 0.5596 0.9245 0.8291 0.087 Uiso 1 1 calc GR . . . .
H19B H 0.5512 0.8347 0.8855 0.087 Uiso 1 1 calc GR . . . .
H19C H 0.5561 0.9493 0.9200 0.087 Uiso 1 1 calc GR . . . .
C44 C 0.9833(2) 0.8609(3) 0.9772(2) 0.0482(9) Uani 1 1 d . U . . .
H44A H 0.9906 0.9213 0.9485 0.072 Uiso 1 1 calc GR . . . .
H44B H 1.0132 0.8050 0.9515 0.072 Uiso 1 1 calc GR . . . .
H44C H 1.0185 0.8741 1.0308 0.072 Uiso 1 1 calc GR . . . .
C14 C 0.1188(3) 0.8871(3) 0.6130(3) 0.0590(10) Uani 1 1 d . . . . .
H14A H 0.1402 0.9364 0.6574 0.089 Uiso 1 1 calc GR . . . .
H14B H 0.0762 0.8317 0.6290 0.089 Uiso 1 1 calc GR . . . .
H14C H 0.0796 0.9198 0.5705 0.089 Uiso 1 1 calc GR . . . .
C16 C 0.1791(3) 0.7697(3) 0.5148(2) 0.0550(10) Uani 1 1 d . . . . .
H16A H 0.1334 0.7161 0.5297 0.082 Uiso 1 1 calc GR . . . .
H16B H 0.2387 0.7404 0.4978 0.082 Uiso 1 1 calc GR . . . .
H16C H 0.1428 0.8042 0.4720 0.082 Uiso 1 1 calc GR . . . .
C42 C 0.8625(3) 0.7414(3) 1.0265(2) 0.0603(11) Uani 1 1 d . U . . .
H42A H 0.8885 0.6837 0.9999 0.090 Uiso 1 1 calc GR . . . .
H42B H 0.7911 0.7253 1.0324 0.090 Uiso 1 1 calc GR . . . .
H42C H 0.9032 0.7563 1.0782 0.090 Uiso 1 1 calc GR . . . .
C54 C 0.8661(4) 0.4089(4) 0.9474(3) 0.1003(19) Uani 1 1 d . . . . .
H54A H 0.9292 0.3746 0.9583 0.150 Uiso 1 1 calc GR . . . .
H54B H 0.8366 0.4191 0.9956 0.150 Uiso 1 1 calc GR . . . .
H54C H 0.8810 0.4743 0.9271 0.150 Uiso 1 1 calc GR . . . .
C43 C 0.8209(3) 0.9217(3) 1.0162(2) 0.0624(11) Uani 1 1 d . U . . .
H43A H 0.7490 0.9024 1.0183 0.094 Uiso 1 1 calc GR . . . .
H43B H 0.8258 0.9802 0.9850 0.094 Uiso 1 1 calc GR . . . .
H43C H 0.8568 0.9388 1.0692 0.094 Uiso 1 1 calc GR . . . .
C48 C 0.8366(3) 0.9099(3) 0.6362(2) 0.0672(11) Uani 1 1 d . U . . .
H48A H 0.7791 0.8671 0.6074 0.101 Uiso 1 1 calc GR . . . .
H48B H 0.8932 0.8684 0.6524 0.101 Uiso 1 1 calc GR . . . .
H48C H 0.8587 0.9608 0.6026 0.101 Uiso 1 1 calc GR . . . .
C55 C 0.8416(3) 0.3225(3) 0.8150(3) 0.0792(15) Uani 1 1 d . . . . .
H55A H 0.8658 0.3863 0.7964 0.119 Uiso 1 1 calc GR . . . .
H55B H 0.7925 0.2857 0.7738 0.119 Uiso 1 1 calc GR . . . .
H55C H 0.8995 0.2817 0.8289 0.119 Uiso 1 1 calc GR . . . .
N4 N 0.6468(3) 0.7973(3) 0.6754(2) 0.0871(14) Uani 1 1 d . U . . .
H4 H 0.6036 0.7459 0.6740 0.105 Uiso 1 1 d G . . . .
C24 C 0.0546(3) 0.3745(3) 0.5984(3) 0.0698(13) Uani 1 1 d . . . . .
H24A H 0.0623 0.3836 0.5439 0.105 Uiso 1 1 calc GR . . . .
H24B H 0.0685 0.4395 0.6289 0.105 Uiso 1 1 calc GR . . . .
H24C H -0.0151 0.3480 0.6011 0.105 Uiso 1 1 calc GR . . . .
C47 C 0.7110(4) 1.0205(3) 0.6839(3) 0.0852(15) Uani 1 1 d . U . . .
H47A H 0.6913 1.0553 0.7302 0.128 Uiso 1 1 calc GR . . . .
H47B H 0.6544 0.9738 0.6585 0.128 Uiso 1 1 calc GR . . . .
H47C H 0.7277 1.0701 0.6475 0.128 Uiso 1 1 calc GR . . . .
C23 C 0.1096(3) 0.2814(4) 0.7142(3) 0.0857(15) Uani 1 1 d . . . . .
H23A H 0.1519 0.2288 0.7350 0.128 Uiso 1 1 calc GR . . . .
H23B H 0.0374 0.2597 0.7127 0.128 Uiso 1 1 calc GR . . . .
H23C H 0.1261 0.3438 0.7478 0.128 Uiso 1 1 calc GR . . . .
C56 C 0.7606(4) 0.2436(4) 0.9169(4) 0.112(2) Uani 1 1 d . . . . .
H56A H 0.7075 0.2067 0.8788 0.168 Uiso 1 1 calc GR . . . .
H56B H 0.7347 0.2552 0.9665 0.168 Uiso 1 1 calc GR . . . .
H56C H 0.8206 0.2041 0.9249 0.168 Uiso 1 1 calc GR . . . .
C46 C 0.8940(5) 1.0361(4) 0.7456(3) 0.105(2) Uani 1 1 d . U . . .
H46A H 0.9536 0.9984 0.7617 0.158 Uiso 1 1 calc GR . . . .
H46B H 0.8754 1.0732 0.7913 0.158 Uiso 1 1 calc GR . . . .
H46C H 0.9103 1.0837 0.7075 0.158 Uiso 1 1 calc GR . . . .
C8 C 0.2699(2) 0.4397(2) 0.67476(17) 0.0300(6) Uani 1 1 d . . . . .
H8 H 0.2219 0.4763 0.6984 0.036 Uiso 1 1 calc R . . . .
C10 C 0.3162(2) 0.2970(2) 0.60428(18) 0.0343(7) Uani 1 1 d . . . . .
C22 C 0.1111(3) 0.2026(3) 0.5804(3) 0.0862(17) Uani 1 1 d . . . . .
H22A H 0.1581 0.1536 0.6012 0.129 Uiso 1 1 calc GR . . . .
H22B H 0.1224 0.2157 0.5273 0.129 Uiso 1 1 calc GR . . . .
H22C H 0.0407 0.1755 0.5795 0.129 Uiso 1 1 calc GR . . . .
F3A F 0.9145(14) 0.2342(9) 0.2102(8) 0.183(9) Uani 0.489(9) 1 d . U P A 1
F4A F 1.0964(9) 0.3039(9) 0.2688(5) 0.122(4) Uani 0.489(9) 1 d . U P A 1
F6A F 0.8625(8) 0.4249(13) 0.2080(5) 0.162(6) Uani 0.489(9) 1 d . U P A 1
O1 O 0.2465(3) 0.5154(3) 0.3820(2) 0.1037(13) Uani 1 1 d . . . . .
H1 H 0.1978 0.5093 0.3450 0.155 Uiso 1 1 calc GR . . B 1
C57 C 0.2237(5) 0.4598(5) 0.4395(4) 0.119(2) Uani 1 1 d . . . . .
H57A H 0.2205 0.3882 0.4221 0.179 Uiso 1 1 calc GR . . . .
H57B H 0.1576 0.4767 0.4533 0.179 Uiso 1 1 calc GR . . . .
H57C H 0.2765 0.4737 0.4852 0.179 Uiso 1 1 calc GR . . . .
F5B F 0.9360(12) 0.4941(5) 0.2106(7) 0.148(5) Uani 0.511(9) 1 d . U P A 2
F6B F 0.8293(6) 0.3272(10) 0.1785(6) 0.146(4) Uani 0.511(9) 1 d . U P A 2
F5A F 1.0479(9) 0.4814(5) 0.2671(5) 0.106(4) Uani 0.489(9) 1 d . U P A 1
H3B H 0.578(3) 0.4675(15) 0.6257(12) 0.045(12) Uiso 1 1 d . . . C 1
H3A H 0.546(3) 0.548(3) 0.666(2) 0.053(11) Uiso 1 1 d . . . . .
F4B F 1.0931(6) 0.4053(15) 0.2598(4) 0.175(8) Uani 0.511(9) 1 d . U P A 2
F3B F 0.9871(13) 0.2320(8) 0.2268(7) 0.151(7) Uani 0.511(9) 1 d . U P A 2

loop_
_atom_site_aniso_label
_atom_site_aniso_U_11
_atom_site_aniso_U_22
_atom_site_aniso_U_33
_atom_site_aniso_U_23
_atom_site_aniso_U_13
_atom_site_aniso_U_12
Sb1 0.05528(17) 0.05041(16) 0.0874(2) -0.00532(14) 0.03709(15) 0.00342(12)
N6 0.0263(11) 0.0215(11) 0.0228(12) -0.0001(9) -0.0021(9) 0.0001(9)
N2 0.0237(11) 0.0221(11) 0.0246(12) 0.0007(9) -0.0014(9) 0.0008(9)
N1 0.0319(12) 0.0209(11) 0.0265(12) -0.0007(9) 0.0015(10) 0.0014(9)
N3 0.0302(14) 0.0315(14) 0.0380(15) -0.0021(12) 0.0100(12) -0.0009(11)
C1 0.0257(13) 0.0230(13) 0.0254(14) 0.0022(11) 0.0038(11) 0.0014(11)
N5 0.0290(12) 0.0268(12) 0.0292(13) 0.0055(10) 0.0001(10) -0.0009(10)
C35 0.0290(14) 0.0253(14) 0.0258(15) 0.0022(11) -0.0038(12) -0.0018(11)
C12 0.0266(14) 0.0249(14) 0.0239(14) 0.0057(11) -0.0009(11) 0.0026(11)
C36 0.0243(13) 0.0244(13) 0.0227(14) -0.0001(11) -0.0040(11) 0.0025(11)
C32 0.0257(14) 0.0320(15) 0.0361(16) -0.0003(12) 0.0040(12) 0.0007(12)
C31 0.0289(15) 0.0308(15) 0.0323(16) 0.0083(12) -0.0004(12) -0.0025(12)
C37 0.0300(14) 0.0252(14) 0.0276(15) 0.0028(11) 0.0022(12) 0.0004(11)
C7 0.0272(14) 0.0209(13) 0.0223(14) -0.0011(10) -0.0021(11) 0.0010(10)
C2 0.0215(13) 0.0240(13) 0.0279(15) 0.0029(11) 0.0043(11) 0.0011(10)
C6 0.0323(15) 0.0211(13) 0.0305(15) 0.0009(11) 0.0079(12) 0.0026(11)
C40 0.0258(14) 0.0344(16) 0.0371(17) 0.0063(13) 0.0015(12) 0.0000(12)
C9 0.0284(15) 0.0343(16) 0.0385(18) -0.0047(13) -0.0002(13) -0.0027(12)
C4 0.0253(14) 0.0333(15) 0.0336(16) 0.0076(12) 0.0041(12) 0.0045(12)
C5 0.0333(15) 0.0243(14) 0.0385(17) 0.0038(12) 0.0083(13) 0.0070(12)
C34 0.0372(16) 0.0224(14) 0.0456(19) 0.0070(13) 0.0094(14) 0.0038(12)
C11 0.0334(15) 0.0252(14) 0.0269(15) 0.0012(11) 0.0020(12) 0.0028(11)
C30 0.0244(14) 0.0291(15) 0.0338(16) 0.0044(12) 0.0006(12) 0.0001(11)
C3 0.0247(14) 0.0315(15) 0.0260(15) 0.0003(12) -0.0015(11) 0.0022(11)
F2 0.125(2) 0.094(2) 0.0817(19) 0.0151(16) 0.0428(18) 0.0381(18)
C33 0.0375(17) 0.0265(15) 0.0483(19) -0.0012(13) 0.0060(14) -0.0049(13)
C25 0.0357(16) 0.0317(16) 0.0428(19) -0.0049(13) 0.0068(14) 0.0063(13)
C49 0.0300(15) 0.0295(15) 0.0326(16) 0.0073(12) 0.0033(12) -0.0030(12)
C50 0.0418(18) 0.0342(17) 0.046(2) 0.0030(14) 0.0019(15) -0.0087(14)
C38 0.0372(16) 0.0272(15) 0.0390(18) 0.0131(13) 0.0037(14) 0.0033(12)
C39 0.0317(16) 0.0395(17) 0.0396(18) 0.0117(14) 0.0006(13) 0.0082(13)
C51 0.0349(16) 0.0399(18) 0.0430(19) 0.0051(14) 0.0107(14) 0.0005(13)
C52 0.0404(18) 0.051(2) 0.0382(19) 0.0142(15) 0.0068(15) -0.0044(15)
C17 0.0530(19) 0.0248(15) 0.0366(18) -0.0036(13) 0.0052(15) 0.0066(14)
C41 0.0320(16) 0.0499(19) 0.0359(17) -0.0057(14) -0.0011(13) -0.0070(14)
C28 0.058(2) 0.0361(19) 0.084(3) -0.0199(19) 0.021(2) 0.0043(17)
F1 0.137(3) 0.102(2) 0.115(2) -0.0194(18) 0.087(2) -0.033(2)
C53 0.0361(18) 0.054(2) 0.071(3) 0.0282(19) 0.0059(18) 0.0190(16)
C29 0.0420(18) 0.0336(16) 0.0386(18) 0.0120(13) -0.0005(14) -0.0044(13)
C27 0.056(2) 0.056(2) 0.042(2) -0.0033(17) 0.0196(17) 0.0065(18)
C26 0.047(2) 0.046(2) 0.063(2) 0.0087(18) 0.0069(18) 0.0200(16)
C21 0.0314(17) 0.045(2) 0.064(2) -0.0165(17) 0.0019(16) -0.0101(14)
C18 0.085(3) 0.0276(17) 0.052(2) -0.0086(15) 0.007(2) 0.0091(17)
C45 0.063(2) 0.0328(18) 0.058(2) 0.0171(16) 0.0110(19) -0.0027(16)
C13 0.0314(16) 0.0416(18) 0.0423(19) 0.0117(14) -0.0036(14) 0.0099(13)
C20 0.086(3) 0.0411(19) 0.0351(19) -0.0038(15) 0.0117(19) 0.0122(19)
C15 0.059(2) 0.054(2) 0.049(2) 0.0216(18) 0.0009(18) 0.0068(18)
C19 0.054(2) 0.044(2) 0.066(3) -0.0221(18) -0.0083(19) -0.0029(17)
C44 0.0329(17) 0.050(2) 0.058(2) -0.0045(17) -0.0016(16) -0.0040(15)
C14 0.040(2) 0.067(3) 0.073(3) 0.019(2) 0.0043(19) 0.0231(18)
C16 0.054(2) 0.058(2) 0.046(2) 0.0080(18) -0.0206(18) 0.0113(18)
C42 0.050(2) 0.084(3) 0.038(2) 0.0114(19) -0.0154(17) -0.020(2)
C54 0.068(3) 0.120(5) 0.103(4) 0.012(3) -0.034(3) 0.038(3)
C43 0.043(2) 0.086(3) 0.053(2) -0.028(2) 0.0055(18) 0.0026(19)
C48 0.065(3) 0.084(3) 0.062(3) 0.035(2) 0.026(2) 0.015(2)
C55 0.064(3) 0.069(3) 0.119(4) 0.032(3) 0.038(3) 0.036(2)
N4 0.111(3) 0.072(3) 0.061(2) 0.037(2) -0.036(2) -0.049(2)
C24 0.0321(19) 0.065(3) 0.105(4) -0.021(2) -0.003(2) 0.0000(18)
C47 0.109(4) 0.060(3) 0.100(4) 0.042(3) 0.033(3) 0.040(3)
C23 0.051(3) 0.109(4) 0.093(4) 0.011(3) 0.013(2) -0.035(3)
C56 0.067(3) 0.099(4) 0.197(6) 0.108(4) 0.052(4) 0.051(3)
C46 0.131(4) 0.074(3) 0.100(4) 0.042(3) -0.003(3) -0.061(3)
C8 0.0250(14) 0.0317(15) 0.0316(16) -0.0038(12) 0.0006(12) 0.0016(11)
C10 0.0359(16) 0.0250(15) 0.0389(18) -0.0082(13) 0.0012(14) -0.0027(12)
C22 0.037(2) 0.063(3) 0.146(5) -0.050(3) 0.004(3) -0.0138(19)
F3A 0.273(18) 0.121(10) 0.144(10) -0.070(8) 0.087(12) -0.126(12)
F4A 0.137(8) 0.159(9) 0.088(5) 0.020(5) 0.031(5) 0.100(7)
F6A 0.097(7) 0.281(17) 0.110(6) -0.036(8) -0.010(5) 0.135(9)
O1 0.060(2) 0.164(4) 0.086(3) 0.030(3) 0.0066(18) -0.014(2)
C57 0.130(5) 0.132(6) 0.098(5) 0.043(4) 0.020(4) -0.018(4)
F5B 0.235(13) 0.056(4) 0.187(9) 0.009(5) 0.134(10) 0.033(5)
F6B 0.073(5) 0.204(11) 0.149(8) 0.048(7) -0.014(5) -0.058(6)
F5A 0.153(9) 0.061(4) 0.109(6) 0.001(4) 0.055(6) -0.029(4)
F4B 0.065(5) 0.38(2) 0.059(4) 0.039(9) -0.010(4) -0.096(9)
F3B 0.278(17) 0.090(7) 0.125(9) 0.060(7) 0.105(11) 0.106(10)

loop_
_atom_type_symbol
_atom_type_description
_atom_type_scat_dispersion_real
_atom_type_scat_dispersion_imag
_atom_type_scat_source
C C 0.0033 0.0016 'International Tables Vol C Tables 4.2.6.8 and 6.1.1.4'
H H 0.0000 0.0000 'International Tables Vol C Tables 4.2.6.8 and 6.1.1.4'
F F 0.0171 0.0103 'International Tables Vol C Tables 4.2.6.8 and 6.1.1.4'
N N 0.0061 0.0033 'International Tables Vol C Tables 4.2.6.8 and 6.1.1.4'
O O 0.0106 0.0060 'International Tables Vol C Tables 4.2.6.8 and 6.1.1.4'
Sb Sb -0.5866 1.5461 'International Tables Vol C Tables 4.2.6.8 and 6.1.1.4'

loop_
_geom_angle_atom_site_label_1
_geom_angle_atom_site_label_2
_geom_angle_atom_site_label_3
_geom_angle
F2 Sb1 F1 177.62(15)
F2 Sb1 F4A 91.6(3)
F2 Sb1 F5B 84.1(3)
F2 Sb1 F6B 89.1(3)
F2 Sb1 F5A 94.7(3)
F1 Sb1 F4A 87.3(3)
F1 Sb1 F5B 95.1(3)
F1 Sb1 F6B 93.1(3)
F1 Sb1 F5A 83.1(3)
F3A Sb1 F2 93.5(4)
F3A Sb1 F1 88.5(4)
F3A Sb1 F4A 86.8(6)
F3A Sb1 F5A 164.9(7)
F6A Sb1 F2 97.1(4)
F6A Sb1 F1 83.7(4)
F6A Sb1 F3A 100.4(8)
F6A Sb1 F4A 168.3(4)
F6A Sb1 F5A 91.1(6)
F5B Sb1 F6B 83.7(5)
F5A Sb1 F4A 80.3(5)
F4B Sb1 F2 84.9(3)
F4B Sb1 F1 92.9(3)
F4B Sb1 F5B 89.0(7)
F4B Sb1 F6B 171.0(5)
F4B Sb1 F3B 97.9(7)
F3B Sb1 F2 89.9(3)
F3B Sb1 F1 91.2(3)
F3B Sb1 F5B 170.4(6)
F3B Sb1 F6B 88.8(6)
N2 N6 C36 123.1(2)
N1 N6 N2 112.0(2)
N1 N6 C36 120.5(2)
N6 N2 C7 123.6(2)
C2 N2 N6 106.2(2)
C2 N2 C7 128.9(2)
N6 N1 C1 106.3(2)
C12 N3 H3B 128(2)
C12 N3 H3A 117(2)
H3B N3 H3A 113(3)
N1 C1 C2 109.3(2)
N1 C1 C6 129.4(3)
C2 C1 C6 121.2(3)
C30 N5 C35 120.7(2)
C36 C35 N5 118.5(2)
C40 C35 N5 121.5(3)
C40 C35 C36 119.6(3)
N3 C12 C7 119.7(3)
N3 C12 C11 123.9(3)
C7 C12 C11 116.3(2)
C35 C36 N6 112.5(2)
C37 C36 N6 125.1(2)
C37 C36 C35 122.4(2)
C31 C32 C33 119.4(3)
C31 C32 C41 122.9(3)
C33 C32 C41 117.7(3)
C32 C31 H31 119.4
C32 C31 C30 121.3(3)
C30 C31 H31 119.4
C36 C37 C49 127.7(2)
C36 C37 C38 115.0(2)
C38 C37 C49 117.3(2)
C12 C7 N2 118.9(2)
C8 C7 N2 117.1(2)
C8 C7 C12 124.0(2)
N2 C2 C1 106.0(2)
N2 C2 C3 130.5(3)
C3 C2 C1 123.4(2)
C1 C6 C17 121.9(3)
C5 C6 C1 113.6(3)
C5 C6 C17 124.5(3)
C35 C40 H40 119.9
C35 C40 C39 120.3(3)
C39 C40 H40 119.9
C8 C9 C21 120.3(3)
C8 C9 C10 116.3(3)
C10 C9 C21 123.4(3)
C5 C4 C13 117.6(3)
C3 C4 C5 120.0(3)
C3 C4 C13 122.4(3)
C6 C5 C4 125.4(3)
C6 C5 H5 117.3
C4 C5 H5 117.3
C33 C34 C29 117.0(3)
C33 C34 C45 123.2(3)
C29 C34 C45 119.9(3)
C12 C11 C25 121.5(3)
C10 C11 C12 117.6(3)
C10 C11 C25 120.9(3)
N5 C30 C31 126.2(3)
N5 C30 C29 115.6(3)
C31 C30 C29 118.1(3)
C2 C3 H3 121.9
C4 C3 C2 116.3(3)
C4 C3 H3 121.9
C32 C33 H33 117.2
C34 C33 C32 125.6(3)
C34 C33 H33 117.2
C11 C25 C28 111.7(3)
C11 C25 C26 109.9(3)
C28 C25 C26 106.5(3)
C27 C25 C11 110.5(3)
C27 C25 C28 106.7(3)
C27 C25 C26 111.3(3)
C37 C49 C52 109.0(2)
C50 C49 C37 107.7(2)
C50 C49 C52 108.8(3)
C51 C49 C37 114.8(2)
C51 C49 C50 110.0(3)
C51 C49 C52 106.3(3)
C49 C50 H50A 109.5
C49 C50 H50B 109.5
C49 C50 H50C 109.5
H50A C50 H50B 109.5
H50A C50 H50C 109.5
H50B C50 H50C 109.5
C37 C38 H38 117.6
C39 C38 C37 124.8(3)
C39 C38 H38 117.6
C40 C39 C53 119.2(3)
C38 C39 C40 117.8(3)
C38 C39 C53 122.9(3)
C49 C51 H51A 109.5
C49 C51 H51B 109.5
C49 C51 H51C 109.5
H51A C51 H51B 109.5
H51A C51 H51C 109.5
H51B C51 H51C 109.5
C49 C52 H52A 109.5
C49 C52 H52B 109.5
C49 C52 H52C 109.5
H52A C52 H52B 109.5
H52A C52 H52C 109.5
H52B C52 H52C 109.5
C6 C17 C18 111.4(3)
C6 C17 C20 108.2(3)
C6 C17 C19 109.8(3)
C20 C17 C18 108.4(3)
C19 C17 C18 108.4(3)
C19 C17 C20 110.6(3)
C32 C41 C44 110.2(3)
C32 C41 C43 107.2(3)
C44 C41 C43 110.0(3)
C42 C41 C32 112.0(3)
C42 C41 C44 107.5(3)
C42 C41 C43 109.9(3)
C25 C28 H28A 109.5
C25 C28 H28B 109.5
C25 C28 H28C 109.5
H28A C28 H28B 109.5
H28A C28 H28C 109.5
H28B C28 H28C 109.5
C39 C53 C54 107.6(3)
C55 C53 C39 109.9(3)
C55 C53 C54 108.0(4)
C56 C53 C39 112.1(3)
C56 C53 C54 111.5(4)
C56 C53 C55 107.6(4)
C34 C29 C30 118.1(3)
N4 C29 C34 120.7(3)
N4 C29 C30 121.2(3)
C25 C27 H27A 109.5
C25 C27 H27B 109.5
C25 C27 H27C 109.5
H27A C27 H27B 109.5
H27A C27 H27C 109.5
H27B C27 H27C 109.5
C25 C26 H26A 109.5
C25 C26 H26B 109.5
C25 C26 H26C 109.5
H26A C26 H26B 109.5
H26A C26 H26C 109.5
H26B C26 H26C 109.5
C24 C21 C9 109.7(3)
C23 C21 C9 109.3(3)
C23 C21 C24 107.7(4)
C22 C21 C9 111.8(3)
C22 C21 C24 108.2(3)
C22 C21 C23 110.1(4)
C17 C18 H18A 109.5
C17 C18 H18B 109.5
C17 C18 H18C 109.5
H18A C18 H18B 109.5
H18A C18 H18C 109.5
H18B C18 H18C 109.5
C34 C45 C46 110.1(3)
C48 C45 C34 110.0(3)
C48 C45 C46 106.5(4)
C47 C45 C34 110.9(3)
C47 C45 C48 109.8(4)
C47 C45 C46 109.4(4)
C4 C13 C15 108.7(3)
C4 C13 C14 109.4(3)
C15 C13 C14 109.3(3)
C16 C13 C4 112.0(3)
C16 C13 C15 108.6(3)
C16 C13 C14 108.8(3)
C17 C20 H20A 109.5
C17 C20 H20B 109.5
C17 C20 H20C 109.5
H20A C20 H20B 109.5
H20A C20 H20C 109.5
H20B C20 H20C 109.5
C13 C15 H15A 109.5
C13 C15 H15B 109.5
C13 C15 H15C 109.5
H15A C15 H15B 109.5
H15A C15 H15C 109.5
H15B C15 H15C 109.5
C17 C19 H19A 109.5
C17 C19 H19B 109.5
C17 C19 H19C 109.5
H19A C19 H19B 109.5
H19A C19 H19C 109.5
H19B C19 H19C 109.5
C41 C44 H44A 109.5
C41 C44 H44B 109.5
C41 C44 H44C 109.5
H44A C44 H44B 109.5
H44A C44 H44C 109.5
H44B C44 H44C 109.5
C13 C14 H14A 109.5
C13 C14 H14B 109.5
C13 C14 H14C 109.5
H14A C14 H14B 109.5
H14A C14 H14C 109.5
H14B C14 H14C 109.5
C13 C16 H16A 109.5
C13 C16 H16B 109.5
C13 C16 H16C 109.5
H16A C16 H16B 109.5
H16A C16 H16C 109.5
H16B C16 H16C 109.5
C41 C42 H42A 109.5
C41 C42 H42B 109.5
C41 C42 H42C 109.5
H42A C42 H42B 109.5
H42A C42 H42C 109.5
H42B C42 H42C 109.5
C53 C54 H54A 109.5
C53 C54 H54B 109.5
C53 C54 H54C 109.5
H54A C54 H54B 109.5
H54A C54 H54C 109.5
H54B C54 H54C 109.5
C41 C43 H43A 109.5
C41 C43 H43B 109.5
C41 C43 H43C 109.5
H43A C43 H43B 109.5
H43A C43 H43C 109.5
H43B C43 H43C 109.5
C45 C48 H48A 109.5
C45 C48 H48B 109.5
C45 C48 H48C 109.5
H48A C48 H48B 109.5
H48A C48 H48C 109.5
H48B C48 H48C 109.5
C53 C55 H55A 109.5
C53 C55 H55B 109.5
C53 C55 H55C 109.5
H55A C55 H55B 109.5
H55A C55 H55C 109.5
H55B C55 H55C 109.5
C29 N4 H4 106.3
C21 C24 H24A 109.5
C21 C24 H24B 109.5
C21 C24 H24C 109.5
H24A C24 H24B 109.5
H24A C24 H24C 109.5
H24B C24 H24C 109.5
C45 C47 H47A 109.5
C45 C47 H47B 109.5
C45 C47 H47C 109.5
H47A C47 H47B 109.5
H47A C47 H47C 109.5
H47B C47 H47C 109.5
C21 C23 H23A 109.5
C21 C23 H23B 109.5
C21 C23 H23C 109.5
H23A C23 H23B 109.5
H23A C23 H23C 109.5
H23B C23 H23C 109.5
C53 C56 H56A 109.5
C53 C56 H56B 109.5
C53 C56 H56C 109.5
H56A C56 H56B 109.5
H56A C56 H56C 109.5
H56B C56 H56C 109.5
C45 C46 H46A 109.5
C45 C46 H46B 109.5
C45 C46 H46C 109.5
H46A C46 H46B 109.5
H46A C46 H46C 109.5
H46B C46 H46C 109.5
C7 C8 C9 119.7(3)
C7 C8 H8 120.1
C9 C8 H8 120.1
C9 C10 H10 118(2)
C11 C10 C9 125.6(3)
C11 C10 H10 117(2)
C21 C22 H22A 109.5
C21 C22 H22B 109.5
C21 C22 H22C 109.5
H22A C22 H22B 109.5
H22A C22 H22C 109.5
H22B C22 H22C 109.5
C57 O1 H1 109.5
O1 C57 H57A 109.5
O1 C57 H57B 109.5
O1 C57 H57C 109.5
H57A C57 H57B 109.5
H57A C57 H57C 109.5
H57B C57 H57C 109.5

loop_
_geom_bond_atom_site_label_1
_geom_bond_atom_site_label_2
_geom_bond_distance
Sb1 F2 1.849(3)
Sb1 F1 1.867(3)
Sb1 F3A 1.784(9)
Sb1 F4A 1.960(7)
Sb1 F6A 1.699(6)
Sb1 F5B 1.884(7)
Sb1 F6B 1.936(7)
Sb1 F5A 1.902(7)
Sb1 F4B 1.722(6)
Sb1 F3B 1.748(8)
N6 N2 1.379(3)
N6 N1 1.308(3)
N6 C36 1.451(3)
N2 C7 1.448(3)
N2 C2 1.355(3)
N1 C1 1.352(3)
N3 C12 1.360(4)
N3 H3B 0.71(3)
N3 H3A 0.91(4)
C1 C2 1.405(4)
C1 C6 1.427(4)
N5 C35 1.409(4)
N5 C30 1.288(4)
C35 C36 1.408(4)
C35 C40 1.385(4)
C12 C7 1.405(4)
C12 C11 1.421(4)
C36 C37 1.391(4)
C32 C31 1.337(4)
C32 C33 1.460(4)
C32 C41 1.528(4)
C31 H31 0.9500
C31 C30 1.440(4)
C37 C49 1.542(4)
C37 C38 1.401(4)
C7 C8 1.384(4)
C2 C3 1.394(4)
C6 C5 1.368(4)
C6 C17 1.526(4)
C40 H40 0.9500
C40 C39 1.394(4)
C9 C21 1.544(4)
C9 C8 1.387(4)
C9 C10 1.393(4)
C4 C5 1.435(4)
C4 C3 1.370(4)
C4 C13 1.527(4)
C5 H5 0.9500
C34 C33 1.337(5)
C34 C29 1.470(4)
C34 C45 1.535(4)
C11 C25 1.539(4)
C11 C10 1.388(4)
C30 C29 1.520(4)
C3 H3 0.9500
C33 H33 0.9500
C25 C28 1.540(4)
C25 C27 1.535(5)
C25 C26 1.540(5)
C49 C50 1.535(4)
C49 C51 1.530(4)
C49 C52 1.546(4)
C50 H50A 0.9800
C50 H50B 0.9800
C50 H50C 0.9800
C38 H38 0.9500
C38 C39 1.386(4)
C39 C53 1.532(4)
C51 H51A 0.9800
C51 H51B 0.9800
C51 H51C 0.9800
C52 H52A 0.9800
C52 H52B 0.9800
C52 H52C 0.9800
C17 C18 1.536(4)
C17 C20 1.534(5)
C17 C19 1.528(5)
C41 C44 1.534(4)
C41 C42 1.527(5)
C41 C43 1.540(5)
C28 H28A 0.9800
C28 H28B 0.9800
C28 H28C 0.9800
C53 C54 1.533(6)
C53 C55 1.527(6)
C53 C56 1.516(6)
C29 N4 1.266(5)
C27 H27A 0.9800
C27 H27B 0.9800
C27 H27C 0.9800
C26 H26A 0.9800
C26 H26B 0.9800
C26 H26C 0.9800
C21 C24 1.534(5)
C21 C23 1.526(6)
C21 C22 1.518(5)
C18 H18A 0.9800
C18 H18B 0.9800
C18 H18C 0.9800
C45 C48 1.523(5)
C45 C47 1.519(6)
C45 C46 1.546(6)
C13 C15 1.535(5)
C13 C14 1.541(5)
C13 C16 1.526(5)
C20 H20A 0.9800
C20 H20B 0.9800
C20 H20C 0.9800
C15 H15A 0.9800
C15 H15B 0.9800
C15 H15C 0.9800
C19 H19A 0.9800
C19 H19B 0.9800
C19 H19C 0.9800
C44 H44A 0.9800
C44 H44B 0.9800
C44 H44C 0.9800
C14 H14A 0.9800
C14 H14B 0.9800
C14 H14C 0.9800
C16 H16A 0.9800
C16 H16B 0.9800
C16 H16C 0.9800
C42 H42A 0.9800
C42 H42B 0.9800
C42 H42C 0.9800
C54 H54A 0.9800
C54 H54B 0.9800
C54 H54C 0.9800
C43 H43A 0.9800
C43 H43B 0.9800
C43 H43C 0.9800
C48 H48A 0.9800
C48 H48B 0.9800
C48 H48C 0.9800
C55 H55A 0.9800
C55 H55B 0.9800
C55 H55C 0.9800
N4 H4 0.8627
C24 H24A 0.9800
C24 H24B 0.9800
C24 H24C 0.9800
C47 H47A 0.9800
C47 H47B 0.9800
C47 H47C 0.9800
C23 H23A 0.9800
C23 H23B 0.9800
C23 H23C 0.9800
C56 H56A 0.9800
C56 H56B 0.9800
C56 H56C 0.9800
C46 H46A 0.9800
C46 H46B 0.9800
C46 H46C 0.9800
C8 H8 0.9500
C10 H10 0.91(3)
C22 H22A 0.9800
C22 H22B 0.9800
C22 H22C 0.9800
O1 H1 0.8400
O1 C57 1.337(6)
C57 H57A 0.9800
C57 H57B 0.9800
C57 H57C 0.9800

loop_
_geom_hbond_atom_site_label_D
_geom_hbond_atom_site_label_H
_geom_hbond_atom_site_label_A
_geom_hbond_distance_DH
_geom_hbond_distance_HA
_geom_hbond_distance_DA
_geom_hbond_angle_DHA
_geom_hbond_site_symmetry_A
N4 H4 N5 0.86 2.24 2.738(4) 116.8 .
O1 H1 F5A 0.84 2.24 3.061(13) 167.1 1_455
N3 H3A N5 0.91(4) 2.21(4) 3.016(4) 146(3) .
